data_9013883
loop_
_publ_author_name
'Armbruster, T.'
'Galuskin, E. V.'
'Reznitsky, L. Z.'
'Sklyarov, E. V.'

_publ_section_title
;X-ray structural investigation of the oxyvanite (V3O5) - berdesinskiite
 (V2TiO5) series: V4+ substituting for octahedrally coordinated Ti4+ Locality:
 Pereval marble quarry, Sludyanka complex, south of Lake Baikal, Russia
 Sample: Crystal II-7-21
;
_journal_name_full 'European Journal of Mineralogy'
_journal_page_first 885
_journal_page_last 891
_journal_paper_doi 10.1127/0935-1221/2009/0021-1951
_journal_volume 21
_journal_year 2009
_chemical_compound_source 'Pereval marble quarry, Sludyanka complex, south of Lake Baikal, Russia'
_chemical_formula_sum 'Cr0.326 Fe0.012 O5 Ti0.54 V2.122'
_chemical_name_mineral Berdesinskiite
_space_group_IT_number 15
_symmetry_space_group_name_Hall '-C 2yc'
_symmetry_space_group_name_H-M 'C 1 2/c 1'
_cell_angle_alpha 90
_cell_angle_beta 110.845
_cell_angle_gamma 90
_cell_length_a 10.0546
_cell_length_b 5.0603
_cell_length_c 7.0111
_cell_formula_units_Z 4
_cell_volume 333.371
_database_code_amcsd 0007329
_exptl_crystal_density_diffrn 4.614
_cod_original_formula_sum 'V2.122 Ti.54 Cr.326 Fe.012 O5'
_cod_database_code 9013883

loop_
_space_group_symop_operation_xyz
x,y,z
1/2+x,1/2+y,z
x,-y,1/2+z
1/2+x,1/2-y,1/2+z
-x,y,1/2-z
1/2-x,1/2+y,1/2-z
-x,-y,-z
1/2-x,1/2-y,-z

loop_
_atom_site_aniso_label
_atom_site_aniso_U_11
_atom_site_aniso_U_22
_atom_site_aniso_U_33
_atom_site_aniso_U_12
_atom_site_aniso_U_13
_atom_site_aniso_U_23
V4+1 0.00507 0.00406 0.00521 0.00083 0.00184 0.00068
Ti4+1 0.00507 0.00406 0.00521 0.00083 0.00184 0.00068
V3+2 0.00949 0.00824 0.00850 0.00165 0.00507 0.00200
Cr3+2 0.00949 0.00824 0.00850 0.00165 0.00507 0.00200
Fe3+2 0.00949 0.00824 0.00850 0.00165 0.00507 0.00200
O1 0.00680 0.00820 0.01020 -0.00020 0.00040 -0.00130
O2 0.00850 0.00500 0.00720 -0.00070 0.00330 -0.00100
O3 0.00780 0.00640 0.00680 0.00000 0.00320 0.00000

loop_
_atom_site_label
_atom_site_fract_x
_atom_site_fract_y
_atom_site_fract_z
_atom_site_occupancy
_atom_site_U_iso_or_equiv
V4+1 0.00000 0.00000 0.00000 0.46000 0.00478
Ti4+1 0.00000 0.00000 0.00000 0.54000 0.00478
V3+2 -0.12770 -0.49833 -0.21575 0.83100 0.00824
Cr3+2 -0.12770 -0.49833 -0.21575 0.16300 0.00824
Fe3+2 -0.12770 -0.49833 -0.21575 0.00600 0.00824
O1 0.19284 0.15500 0.15200 1.00000 0.00910
O2 0.08118 -0.34310 -0.05671 1.00000 0.00680
O3 0.00000 0.19260 -0.25000 1.00000 0.00690

loop_
_cod_related_entry_id
_cod_related_entry_database
_cod_related_entry_code
1 AMCSD 0007329
